data_4317384
loop_
_publ_author_name
'Kenneth Kam-Wing Lo'
'Wai-Ki Hui'
'Dominic Chun-Ming Ng'
'Kung-Kai Cheung'

_publ_section_title
;
 Synthesis, Characterization, Photophysical Properties, and Biological
 Labeling Studies of a Series of Luminescent Rhenium(I) Polypyridine
 Maleimide Complexes
;
_journal_name_full 'Inorganic Chemistry'
_journal_page_first 40
_journal_page_last 46
_journal_paper_doi 10.1021/ic010602z
_journal_volume 41
_journal_year 2002
_chemical_formula_moiety '(C26 H18 N4 O5 Re1)+ (CF3SO3)-'
_chemical_formula_sum 'C27 H18 F3 N4 O8 Re S'
_chemical_formula_weight 801.72
_space_group_IT_number 14
_symmetry_cell_setting monoclinic
_symmetry_Int_Tables_number 14
_symmetry_space_group_name_Hall '-P 2ybc'
_symmetry_space_group_name_H-M 'P 1 21/c 1'
_audit_creation_date 'Tue Feb 27 08:45:13 2001'
_audit_creation_method 'from TEXRAY.INF file'
_cell_angle_alpha 90
_cell_angle_beta 95.91(2)
_cell_angle_gamma 90
_cell_formula_units_Z 4
_cell_length_a 10.460(3)
_cell_length_b 17.673(3)
_cell_length_c 15.359(2)
_cell_measurement_reflns_used 25
_cell_measurement_temperature 301.2
_cell_measurement_theta_max 32.5
_cell_measurement_theta_min 28.4
_cell_volume 2824.2(10)
_computing_cell_refinement 'MSC/AFC Diffractometer Control'
_computing_data_collection 'MSC/AFC Diffractometer Control'
_computing_data_reduction teXsan
_computing_publication_material teXsan
_computing_structure_refinement teXsan
_computing_structure_solution 'DIRDIF92 (PATTY)'
_diffrn_ambient_temperature 301.2
_diffrn_measurement_device AFC7R
_diffrn_measurement_method 'omega scans with profile analysis'
_diffrn_orient_matrix_UB_11 0.07132
_diffrn_orient_matrix_UB_12 -0.03757
_diffrn_orient_matrix_UB_13 -0.00103
_diffrn_orient_matrix_UB_21 0.06403
_diffrn_orient_matrix_UB_22 0.04219
_diffrn_orient_matrix_UB_23 0.00402
_diffrn_orient_matrix_UB_31 0.00711
_diffrn_orient_matrix_UB_32 -0.00319
_diffrn_orient_matrix_UB_33 0.06532
_diffrn_radiation_detector 'scintillation counter'
_diffrn_radiation_monochromator graphite
_diffrn_radiation_source 'X-ray tube'
_diffrn_radiation_type MoKalpha
_diffrn_radiation_wavelength 0.7107
_diffrn_reflns_av_R_equivalents 1.95
_diffrn_reflns_limit_h_max 12
_diffrn_reflns_limit_h_min 0
_diffrn_reflns_limit_k_max 21
_diffrn_reflns_limit_k_min 0
_diffrn_reflns_limit_l_max 18
_diffrn_reflns_limit_l_min -18
_diffrn_reflns_number 6052
_diffrn_reflns_theta_max 25.98
_diffrn_standards_decay_% -2.66
_diffrn_standards_interval_count 300
_diffrn_standards_number 3
_exptl_absorpt_coefficient_mu 4.455
_exptl_absorpt_correction_T_max 1.000
_exptl_absorpt_correction_T_min 0.774
_exptl_absorpt_correction_type empirical
_exptl_absorpt_process_details psi-scan
_exptl_crystal_colour yellow
_exptl_crystal_density_diffrn 1.885
_exptl_crystal_density_meas 0.000
_exptl_crystal_description prism
_exptl_crystal_F_000 1560.00
_exptl_crystal_size_max 0.300
_exptl_crystal_size_mid 0.100
_exptl_crystal_size_min 0.070
_refine_diff_density_max 0.96
_refine_diff_density_min -0.76
_refine_ls_extinction_coef 0.00000
_refine_ls_extinction_method none
_refine_ls_goodness_of_fit_obs 1.937
_refine_ls_hydrogen_treatment noref
_refine_ls_matrix_type full
_refine_ls_number_parameters 371
_refine_ls_number_reflns 3636
_refine_ls_number_restraints 0
_refine_ls_R_factor_obs 0.0383
_refine_ls_shift/esd_max 0.6180
_refine_ls_structure_factor_coef F
_refine_ls_weighting_scheme sigma
_refine_ls_wR_factor_obs 0.0502
_reflns_number_observed 3636
_reflns_number_total 5734
_reflns_observed_criterion 3.00
_cod_data_source_file ic010602z.cif
_cod_data_source_block AFC1010_[(C26H18N4O5Re1)+_(CF3SO3)-]_15022001
_cod_depositor_comments
;
The following automatic conversions were performed:

'_atom_site_thermal_displace_type' tag value 'Uij' was replaced with
'Uani' value 63 times.

Automatic conversion script
Id: cif_fix_values 1646 2011-03-28 12:23:43Z adriana 
;
_cod_original_cell_volume 2824.4(9)
_cod_original_formula_sum 'C27 H18 F3 N4 O8 S Re'
_cod_database_code 4317384

loop_
_symmetry_equiv_pos_as_xyz
'   +x,   +y,   +z'
-x,1/2+y,1/2-z
'   -x,   -y,   -z'
+x,1/2-y,1/2+z

loop_
_atom_site_aniso_label
_atom_site_aniso_U_11
_atom_site_aniso_U_22
_atom_site_aniso_U_33
_atom_site_aniso_U_12
_atom_site_aniso_U_13
_atom_site_aniso_U_23
Re(1) 0.0469(2) 0.0482(2) 0.0536(2) 0.0047(2) 0.0038(1) 0.0105(2)
S(1) 0.093(2) 0.136(3) 0.080(2) -0.033(2) -0.019(2) 0.017(2)
O(1) 0.148(8) 0.061(4) 0.086(5) 0.003(5) -0.008(5) 0.030(4)
O(2) 0.108(6) 0.087(6) 0.076(5) 0.007(5) -0.014(4) -0.015(4)
O(3) 0.122(8) 0.168(9) 0.098(7) 0.056(7) 0.055(6) 0.042(6)
O(4) 0.066(4) 0.061(4) 0.107(6) -0.006(4) -0.009(4) 0.010(4)
O(5) 0.109(7) 0.055(5) 0.141(7) -0.007(4) -0.032(5) 0.027(5)
N(1) 0.051(4) 0.042(4) 0.053(4) 0.002(3) 0.006(3) 0.003(3)
N(2) 0.046(4) 0.036(4) 0.088(6) 0.000(3) -0.007(4) 0.011(4)
N(3) 0.048(4) 0.040(3) 0.045(4) 0.003(3) -0.001(3) 0.005(3)
N(4) 0.057(4) 0.048(4) 0.055(4) 0.006(4) -0.005(3) 0.004(3)
C(1) 0.073(7) 0.062(6) 0.065(6) 0.000(5) -0.004(5) 0.015(5)
C(2) 0.063(6) 0.056(6) 0.066(6) 0.008(5) -0.002(5) 0.002(5)
C(3) 0.079(7) 0.092(8) 0.066(6) 0.019(6) 0.026(6) 0.028(6)
C(4) 0.055(5) 0.050(5) 0.075(6) 0.008(4) 0.013(5) 0.007(4)
C(5) 0.055(6) 0.079(7) 0.102(9) 0.009(6) 0.028(6) 0.010(6)
C(6) 0.098(9) 0.063(6) 0.076(7) -0.003(6) 0.034(7) 0.007(5)
C(7) 0.099(8) 0.039(5) 0.064(6) 0.003(5) 0.009(6) 0.009(4)
C(8) 0.14(1) 0.055(7) 0.069(7) 0.003(7) 0.009(8) -0.002(5)
C(9) 0.13(1) 0.066(7) 0.059(7) 0.008(8) -0.021(7) -0.005(5)
C(10) 0.083(8) 0.048(6) 0.083(7) 0.004(5) -0.013(6) -0.007(5)
C(11) 0.10(1) 0.052(7) 0.13(1) 0.013(7) -0.054(8) -0.020(7)
C(12) 0.059(7) 0.059(6) 0.15(1) -0.002(6) -0.036(7) -0.002(8)
C(13) 0.052(6) 0.041(5) 0.123(9) -0.006(5) -0.010(6) 0.005(6)
C(14) 0.076(7) 0.031(4) 0.061(6) -0.002(4) -0.014(5) 0.005(4)
C(15) 0.061(6) 0.038(4) 0.060(5) 0.006(4) 0.004(4) 0.008(4)
C(16) 0.047(5) 0.050(5) 0.072(6) -0.002(4) 0.002(4) -0.007(4)
C(17) 0.061(6) 0.053(5) 0.077(6) -0.014(5) 0.009(5) 0.006(5)
C(18) 0.063(6) 0.046(5) 0.075(6) 0.001(4) -0.004(5) 0.008(4)
C(19) 0.058(5) 0.039(4) 0.044(5) 0.000(4) 0.003(4) 0.000(3)
C(20) 0.043(5) 0.051(5) 0.061(5) -0.003(4) 0.011(4) -0.002(4)
C(21) 0.055(6) 0.067(6) 0.060(6) 0.003(5) -0.002(4) 0.001(5)
C(22) 0.070(7) 0.087(8) 0.069(7) 0.012(6) -0.012(5) 0.005(6)
C(23) 0.080(8) 0.079(8) 0.083(7) 0.024(6) -0.013(6) 0.016(6)
C(24) 0.085(8) 0.060(6) 0.067(6) 0.013(6) -0.014(5) 0.012(5)
C(25) 0.042(5) 0.094(8) 0.095(8) 0.009(5) -0.012(5) -0.005(6)
C(26) 0.048(6) 0.089(8) 0.18(1) -0.013(6) 0.018(7) 0.007(9)
C(27) 0.24(2) 0.087(9) 0.078(7) 0.074(10) 0.046(8) 0.034(7)

loop_
_atom_site_label
_atom_site_fract_x
_atom_site_fract_y
_atom_site_fract_z
_atom_site_U_iso_or_equiv
_atom_site_thermal_displace_type
_atom_site_calc_flag
_atom_site_calc_attached_atom
Re(1) 0.06313(3) 0.14340(2) 0.22579(2) 0.04963(10) Uani ? ?
S(1) 0.4958(4) 0.0934(2) 0.7466(2) 0.105(1) Uani ? ?
F(1) 0.5638(9) 0.2162(6) 0.6810(7) 0.168(3) Uani ? ?
F(2) 0.718(1) 0.1483(7) 0.7398(8) 0.196(5) Uani ? ?
F(3) 0.605(1) 0.2084(7) 0.8199(9) 0.215(5) Uani ? ?
O(1) 0.0929(9) -0.0130(4) 0.3105(5) 0.099(3) Uani ? ?
O(2) 0.2367(8) 0.2036(4) 0.3839(5) 0.092(3) Uani ? ?
O(3) -0.1431(9) 0.1854(6) 0.3431(6) 0.127(4) Uani ? ?
O(4) -0.3178(6) 0.2340(4) 0.0206(5) 0.079(2) Uani ? ?
O(5) -0.2005(8) 0.4815(4) -0.0037(6) 0.105(3) Uani ? ?
O(6) 0.5393(8) 0.0521(5) 0.8244(5) 0.099(2) Uani ? ?
O(7) 0.374(2) 0.1398(10) 0.761(1) 0.164(6) Uani ? ?
O(7') 0.383(3) 0.076(2) 0.699(2) 0.162(10) Uani ? ?
O(8) 0.527(2) 0.0585(9) 0.662(1) 0.159(5) Uani ? ?
N(1) 0.2025(7) 0.1256(3) 0.1299(4) 0.049(2) Uani ? ?
N(2) -0.0537(7) 0.1006(4) 0.1075(5) 0.058(2) Uani ? ?
N(3) 0.0389(6) 0.2531(3) 0.1557(4) 0.045(2) Uani ? ?
N(4) -0.2217(7) 0.3541(4) 0.0228(5) 0.054(2) Uani ? ?
C(1) 0.0836(10) 0.0453(5) 0.2784(6) 0.067(3) Uani ? ?
C(2) 0.1726(9) 0.1823(5) 0.3234(6) 0.062(3) Uani ? ?
C(3) -0.067(1) 0.1685(7) 0.2986(7) 0.078(4) Uani ? ?
C(4) 0.3307(9) 0.1299(5) 0.1411(6) 0.059(3) Uani ? ?
C(5) 0.4024(10) 0.1372(6) 0.0703(8) 0.077(4) Uani ? ?
C(6) 0.348(1) 0.1382(6) -0.0100(7) 0.077(4) Uani ? ?
C(7) 0.216(1) 0.1284(5) -0.0276(6) 0.067(3) Uani ? ?
C(8) 0.146(2) 0.1237(6) -0.1113(8) 0.090(4) Uani ? ?
C(9) 0.024(1) 0.1086(7) -0.1243(7) 0.087(4) Uani ? ?
C(10) -0.050(1) 0.0977(5) -0.0524(7) 0.073(3) Uani ? ?
C(11) -0.178(1) 0.0758(6) -0.0574(9) 0.099(5) Uani ? ?
C(12) -0.240(1) 0.0634(6) 0.013(1) 0.093(4) Uani ? ?
C(13) -0.1744(9) 0.0752(5) 0.0981(8) 0.074(3) Uani ? ?
C(14) 0.0093(9) 0.1077(5) 0.0341(6) 0.057(3) Uani ? ?
C(15) 0.1443(9) 0.1225(4) 0.0460(6) 0.054(3) Uani ? ?
C(16) 0.1404(8) 0.2955(5) 0.1408(6) 0.057(3) Uani ? ?
C(17) 0.1292(9) 0.3577(5) 0.0871(7) 0.064(3) Uani ? ?
C(18) 0.0103(9) 0.3773(5) 0.0459(6) 0.062(3) Uani ? ?
C(19) -0.0958(8) 0.3356(4) 0.0617(5) 0.047(2) Uani ? ?
C(20) -0.0779(8) 0.2740(5) 0.1178(5) 0.051(2) Uani ? ?
C(21) -0.3242(9) 0.3006(6) 0.0047(6) 0.061(3) Uani ? ?
C(22) -0.431(1) 0.3449(6) -0.0401(7) 0.077(4) Uani ? ?
C(23) -0.395(1) 0.4161(7) -0.0466(7) 0.082(4) Uani ? ?
C(24) -0.263(1) 0.4253(6) -0.0083(6) 0.072(3) Uani ? ?
C(25) 0.3989(9) 0.1266(6) 0.2326(7) 0.079(4) Uani ? ?
C(26) -0.2433(10) 0.0637(7) 0.177(1) 0.106(5) Uani ? ?
C(27) 0.605(2) 0.1723(8) 0.7459(8) 0.133(5) Uani ? ?
H(1) 0.4928 0.1413 0.0806 0.0921 Uani ? ?
H(2) 0.3987 0.1464 -0.0575 0.0929 Uani ? ?
H(3) 0.1917 0.1322 -0.1609 0.1077 Uani ? ?
H(4) -0.0164 0.1052 -0.1823 0.1035 Uani ? ?
H(5) -0.2231 0.0695 -0.1139 0.1159 Uani ? ?
H(6) -0.3269 0.0468 0.0063 0.1103 Uani ? ?
H(7) 0.2226 0.2819 0.1685 0.0676 Uani ? ?
H(8) 0.2031 0.3873 0.0790 0.0764 Uani ? ?
H(9) 0.0020 0.4191 0.0063 0.0744 Uani ? ?
H(10) -0.1506 0.2459 0.1310 0.0611 Uani ? ?
H(11) -0.5140 0.3256 -0.0603 0.0927 Uani ? ?
H(12) -0.4480 0.4558 -0.0722 0.0988 Uani ? ?
H(13) 0.3790 0.0800 0.2590 0.0931 Uani ? ?
H(14) 0.4885 0.1301 0.2296 0.0931 Uani ? ?
H(15) 0.3705 0.1673 0.2659 0.0931 Uani ? ?
H(16) -0.2490 0.1107 0.2053 0.1264 Uani ? ?
H(17) -0.3272 0.0455 0.1578 0.1264 Uani ? ?
H(18) -0.1981 0.0283 0.2133 0.1264 Uani ? ?

loop_
_atom_type_symbol
_atom_type_oxidation_number
_atom_type_number_in_cell
_atom_type_scat_dispersion_real
_atom_type_scat_dispersion_imag
_atom_type_scat_source
C 0 108 0.003 0.002 'International Tables'
H 0 72 0.000 0.000 'International Tables'
N 0 16 0.006 0.003 'International Tables'
O 0 32 0.011 0.006 'International Tables'
F 0 12 0.017 0.010 'International Tables'
S 0 4 0.125 0.123 'International Tables'
Re 0 4 -1.018 7.231 'International Tables'

loop_
_geom_angle_atom_site_label_1
_geom_angle_atom_site_label_2
_geom_angle_atom_site_label_3
_geom_angle
_geom_angle_site_symmetry_1
_geom_angle_site_symmetry_2
_geom_angle_site_symmetry_3
_geom_angle_publ_flag
N(1) Re(1) N(2) 75.5(3) ? ? ? yes
N(1) Re(1) N(3) 81.4(2) ? ? ? yes
N(1) Re(1) C(1) 95.8(3) ? ? ? yes
N(1) Re(1) C(2) 101.0(3) ? ? ? yes
N(1) Re(1) C(3) 172.5(3) ? ? ? yes
N(2) Re(1) N(3) 82.8(2) ? ? ? yes
N(2) Re(1) C(1) 93.8(3) ? ? ? yes
N(2) Re(1) C(2) 176.3(3) ? ? ? yes
N(2) Re(1) C(3) 101.2(4) ? ? ? yes
N(3) Re(1) C(1) 176.0(3) ? ? ? yes
N(3) Re(1) C(2) 95.5(3) ? ? ? yes
N(3) Re(1) C(3) 91.6(4) ? ? ? yes
C(1) Re(1) C(2) 87.9(4) ? ? ? yes
C(1) Re(1) C(3) 91.1(5) ? ? ? yes
C(2) Re(1) C(3) 82.1(5) ? ? ? yes
O(6) S(1) O(7) 110.2(8) ? ? ? yes
O(6) S(1) O(7') 121(1) ? ? ? yes
O(6) S(1) O(8) 115.6(8) ? ? ? yes
O(6) S(1) C(27) 104.6(5) ? ? ? yes
O(7) S(1) O(7') 60(1) ? ? ? yes
O(7) S(1) O(8) 126.6(9) ? ? ? yes
O(7) S(1) C(27) 97.1(8) ? ? ? yes
O(7') S(1) O(8) 72(1) ? ? ? yes
O(7') S(1) C(27) 133(1) ? ? ? yes
O(8) S(1) C(27) 96.7(8) ? ? ? yes
S(1) O(7) O(7') 53(1) ? ? ? yes
S(1) O(7') O(7) 65(1) ? ? ? yes
S(1) O(7') O(8) 57(1) ? ? ? yes
O(7) O(7') O(8) 118(2) ? ? ? yes
S(1) O(8) O(7') 49(1) ? ? ? yes
Re(1) N(1) C(4) 129.1(6) ? ? ? yes
Re(1) N(1) C(15) 112.1(6) ? ? ? yes
C(4) N(1) C(15) 117.8(8) ? ? ? yes
Re(1) N(2) C(13) 129.8(7) ? ? ? yes
Re(1) N(2) C(14) 111.9(5) ? ? ? yes
C(13) N(2) C(14) 118.2(9) ? ? ? yes
Re(1) N(3) C(16) 121.3(5) ? ? ? yes
Re(1) N(3) C(20) 120.1(5) ? ? ? yes
C(16) N(3) C(20) 118.1(7) ? ? ? yes
C(19) N(4) C(21) 124.7(7) ? ? ? yes
C(19) N(4) C(24) 126.2(8) ? ? ? yes
C(21) N(4) C(24) 109.0(8) ? ? ? yes
Re(1) C(1) O(1) 178.3(10) ? ? ? yes
Re(1) C(2) O(2) 177.4(9) ? ? ? yes
Re(1) C(3) O(3) 177(1) ? ? ? yes
N(1) C(4) C(5) 121.3(9) ? ? ? yes
N(1) C(4) C(25) 119.3(8) ? ? ? yes
C(5) C(4) C(25) 119.4(9) ? ? ? yes
C(4) C(5) C(6) 121(1) ? ? ? yes
C(5) C(6) C(7) 120.6(10) ? ? ? yes
C(6) C(7) C(8) 126(1) ? ? ? yes
C(6) C(7) C(15) 116.5(9) ? ? ? yes
C(8) C(7) C(15) 117(1) ? ? ? yes
C(7) C(8) C(9) 123(1) ? ? ? yes
C(8) C(9) C(10) 120(1) ? ? ? yes
C(9) C(10) C(11) 126(1) ? ? ? yes
C(9) C(10) C(14) 119(1) ? ? ? yes
C(11) C(10) C(14) 114(1) ? ? ? yes
C(10) C(11) C(12) 123(1) ? ? ? yes
C(11) C(12) C(13) 119(1) ? ? ? yes
N(2) C(13) C(12) 120(1) ? ? ? yes
N(2) C(13) C(26) 119.5(10) ? ? ? yes
C(12) C(13) C(26) 119(1) ? ? ? yes
N(2) C(14) C(10) 124.1(9) ? ? ? yes
N(2) C(14) C(15) 117.6(8) ? ? ? yes
C(10) C(14) C(15) 118.2(10) ? ? ? yes
N(1) C(15) C(7) 121.8(9) ? ? ? yes
N(1) C(15) C(14) 117.8(8) ? ? ? yes
C(7) C(15) C(14) 120.3(9) ? ? ? yes
N(3) C(16) C(17) 122.1(8) ? ? ? yes
C(16) C(17) C(18) 119.6(8) ? ? ? yes
C(17) C(18) C(19) 119.3(8) ? ? ? yes
N(4) C(19) C(18) 122.0(7) ? ? ? yes
N(4) C(19) C(20) 119.9(8) ? ? ? yes
C(18) C(19) C(20) 118.0(8) ? ? ? yes
N(3) C(20) C(19) 122.7(8) ? ? ? yes
O(4) C(21) N(4) 125.5(9) ? ? ? yes
O(4) C(21) C(22) 129.6(10) ? ? ? yes
N(4) C(21) C(22) 104.8(8) ? ? ? yes
C(21) C(22) C(23) 109.3(9) ? ? ? yes
C(22) C(23) C(24) 110.2(9) ? ? ? yes
O(5) C(24) N(4) 125.4(10) ? ? ? yes
O(5) C(24) C(23) 128.0(10) ? ? ? yes
N(4) C(24) C(23) 106.6(9) ? ? ? yes
S(1) C(27) F(1) 107(1) ? ? ? yes
S(1) C(27) F(2) 109(1) ? ? ? yes
S(1) C(27) F(3) 108(1) ? ? ? yes
F(1) C(27) F(2) 112(1) ? ? ? yes
F(1) C(27) F(3) 110(1) ? ? ? yes
F(2) C(27) F(3) 108(1) ? ? ? yes

loop_
_geom_bond_atom_site_label_1
_geom_bond_atom_site_label_2
_geom_bond_distance
_geom_bond_site_symmetry_1
_geom_bond_site_symmetry_2
_geom_bond_publ_flag
Re(1) N(1) 2.199(7) ? ? yes
Re(1) N(2) 2.215(7) ? ? yes
Re(1) N(3) 2.219(6) ? ? yes
Re(1) C(1) 1.916(9) ? ? yes
Re(1) C(2) 1.918(10) ? ? yes
Re(1) C(3) 1.90(1) ? ? yes
S(1) O(6) 1.435(8) ? ? yes
S(1) O(7) 1.55(2) ? ? yes
S(1) O(7') 1.36(3) ? ? yes
S(1) O(8) 1.51(2) ? ? yes
S(1) C(27) 1.80(2) ? ? yes
F(1) C(27) 1.30(1) ? ? yes
F(2) C(27) 1.27(2) ? ? yes
F(3) C(27) 1.30(2) ? ? yes
O(1) C(1) 1.14(1) ? ? yes
O(2) C(2) 1.15(1) ? ? yes
O(3) C(3) 1.14(1) ? ? yes
O(4) C(21) 1.20(1) ? ? yes
O(5) C(24) 1.19(1) ? ? yes
O(7) O(7') 1.49(3) ? ? yes
O(7') O(8) 1.70(3) ? ? yes
N(1) C(4) 1.34(1) ? ? yes
N(1) C(15) 1.37(1) ? ? yes
N(2) C(13) 1.33(1) ? ? yes
N(2) C(14) 1.37(1) ? ? yes
N(3) C(16) 1.34(1) ? ? yes
N(3) C(20) 1.349(10) ? ? yes
N(4) C(19) 1.43(1) ? ? yes
N(4) C(21) 1.43(1) ? ? yes
N(4) C(24) 1.40(1) ? ? yes
C(4) C(5) 1.39(1) ? ? yes
C(4) C(25) 1.51(1) ? ? yes
C(5) C(6) 1.30(1) ? ? yes
C(6) C(7) 1.40(2) ? ? yes
C(7) C(8) 1.41(2) ? ? yes
C(7) C(15) 1.42(1) ? ? yes
C(8) C(9) 1.30(2) ? ? yes
C(9) C(10) 1.42(2) ? ? yes
C(10) C(11) 1.39(2) ? ? yes
C(10) C(14) 1.42(1) ? ? yes
C(11) C(12) 1.34(2) ? ? yes
C(12) C(13) 1.42(2) ? ? yes
C(13) C(26) 1.48(2) ? ? yes
C(14) C(15) 1.43(1) ? ? yes
C(16) C(17) 1.37(1) ? ? yes
C(17) C(18) 1.38(1) ? ? yes
C(18) C(19) 1.38(1) ? ? yes
C(19) C(20) 1.39(1) ? ? yes
C(21) C(22) 1.48(1) ? ? yes
C(22) C(23) 1.32(1) ? ? yes
C(23) C(24) 1.45(1) ? ? yes
